data_7158236
loop_
_publ_author_name
'Yang, Zinan'
'He, Huakang'
'Tian, Rui'
'Wu, Ruoran'
'Hu, Sheng'
'Wu, Yue'
'Zhou, Hui'

_publ_section_title
;
 A zinc/PyBisulidine catalyzed asymmetric Mannich reaction of N-tosyl
 imines with 3-acyloxy-2-oxindoles
;
_journal_issue 34
_journal_name_full 'Organic &amp; Biomolecular Chemistry'
_journal_page_first 7460
_journal_page_last 7469
_journal_paper_doi 10.1039/D1OB01328A
_journal_volume 19
_journal_year 2021
_chemical_absolute_configuration ad
_chemical_formula_moiety 'C24 H22 N2 O5 S'
_chemical_formula_sum 'C24 H22 N2 O5 S'
_chemical_formula_weight 450.49
_space_group_crystal_system orthorhombic
_space_group_IT_number 19
_space_group_name_Hall 'P 2ac 2ab'
_space_group_name_H-M_alt 'P 21 21 21'
_atom_sites_solution_hydrogens mixed
_atom_sites_solution_primary direct
_audit_creation_date 2020-09-24
_audit_creation_method
;
Olex2 1.2
(compiled 2018.05.29 svn.r3508 for OlexSys, GUI svn.r5506)
;
_audit_update_record
;
2021-05-24 deposited with the CCDC.	2021-08-12 downloaded from the CCDC.
;
_cell_angle_alpha 90
_cell_angle_beta 90
_cell_angle_gamma 90
_cell_formula_units_Z 4
_cell_length_a 9.42743(15)
_cell_length_b 9.8509(2)
_cell_length_c 24.0927(4)
_cell_measurement_reflns_used 3593
_cell_measurement_temperature 293(2)
_cell_measurement_theta_max 70.8640
_cell_measurement_theta_min 4.8390
_cell_volume 2237.46(7)
_computing_cell_refinement 'CrysAlisPro 1.171.40.53 (Rigaku OD, 2019)'
_computing_data_collection 'CrysAlisPro 1.171.40.53 (Rigaku OD, 2019)'
_computing_data_reduction 'CrysAlisPro 1.171.40.53 (Rigaku OD, 2019)'
_computing_molecular_graphics 'Olex2 (Dolomanov et al., 2009)'
_computing_publication_material 'Olex2 (Dolomanov et al., 2009)'
_computing_structure_refinement 'ShelXL (Sheldrick, 2015)'
_computing_structure_solution 'ShelXS (Sheldrick, 2008)'
_diffrn_ambient_temperature 293(2)
_diffrn_detector 'CCD plate'
_diffrn_detector_area_resol_mean 16.2312
_diffrn_detector_type Eos
_diffrn_measured_fraction_theta_full 0.999
_diffrn_measured_fraction_theta_max 0.999
_diffrn_measurement_details
;
List of Runs (angles in degrees, time in seconds):

  # Type    Start    End  Width  t~exp~   \w     \q     \k     \f   Frames
#--------------------------------------------------------------------------
  1  \w   -102.00 -36.00   1.00    2.00    --  -33.50 -57.00  90.00   66
  2  \w     59.00 109.00   1.00    2.00    --   36.47 178.00 150.00   50
  3  \w    -30.00  58.00   1.00    2.00    --   36.47 -77.00 -30.00   88
  4  \w     44.00  99.00   1.00    2.00    --   36.47  37.00 150.00   55
  5  \w     69.00  99.00   1.00    2.00    --   36.47 178.00   0.00   30
  6  \w     66.00  95.00   1.00    2.00    --   36.47 178.00-150.00   29
  7  \w     57.00  83.00   1.00    2.00    --   36.47 178.00-120.00   26
  8  \w     63.00 108.00   1.00   13.00    --  108.00  15.00  30.00   45
  9  \w     39.00 137.00   1.00   13.00    --  108.00 -77.00 150.00   98
 10  \w     42.00  92.00   1.00   13.00    --  108.00-111.00 -90.00   50
 11  \w     67.00 106.00   1.00   13.00    --  108.00 -94.00  60.00   39
 12  \w     98.00 134.00   1.00   13.00    --  108.00 -30.00 -30.00   36
 13  \w     38.00  66.00   1.00   13.00    --  108.00 -30.00 -30.00   28
 14  \w    134.00 178.00   1.00   13.00    --  108.00  15.00  30.00   44
 15  \w     42.00 133.00   1.00   13.00    --  108.00 -77.00 -60.00   91
 16  \w     45.00 111.00   1.00   13.00    --  108.00 -30.00  90.00   66
;
_diffrn_measurement_device 'four-circle diffractometer'
_diffrn_measurement_device_type 'Xcalibur, Eos, Gemini'
_diffrn_measurement_method '\w scans'
_diffrn_orient_matrix_type 'CrysAlisPro convention (1999,Acta A55,543-557)'
_diffrn_orient_matrix_UB_11 0.1055754000
_diffrn_orient_matrix_UB_12 -0.0270960000
_diffrn_orient_matrix_UB_13 0.0475442000
_diffrn_orient_matrix_UB_21 -0.0588329000
_diffrn_orient_matrix_UB_22 0.1233701000
_diffrn_orient_matrix_UB_23 0.0318016000
_diffrn_orient_matrix_UB_31 -0.1100144000
_diffrn_orient_matrix_UB_32 -0.0921275000
_diffrn_orient_matrix_UB_33 0.0286080000
_diffrn_radiation_monochromator graphite
_diffrn_radiation_probe x-ray
_diffrn_radiation_type CuK\a
_diffrn_radiation_wavelength 1.54184
_diffrn_reflns_av_R_equivalents 0.0367
_diffrn_reflns_av_unetI/netI 0.0559
_diffrn_reflns_Laue_measured_fraction_full 0.999
_diffrn_reflns_Laue_measured_fraction_max 0.999
_diffrn_reflns_limit_h_max 7
_diffrn_reflns_limit_h_min -11
_diffrn_reflns_limit_k_max 10
_diffrn_reflns_limit_k_min -11
_diffrn_reflns_limit_l_max 28
_diffrn_reflns_limit_l_min -28
_diffrn_reflns_number 8071
_diffrn_reflns_point_group_measured_fraction_full 0.998
_diffrn_reflns_point_group_measured_fraction_max 0.998
_diffrn_reflns_theta_full 67.058
_diffrn_reflns_theta_max 67.058
_diffrn_reflns_theta_min 3.669
_diffrn_source 'fine-focus sealed X-ray tube'
_diffrn_source_type 'Enhance (Cu) X-ray Source'
_exptl_absorpt_coefficient_mu 1.610
_exptl_absorpt_correction_T_max 1.00000
_exptl_absorpt_correction_T_min 0.90850
_exptl_absorpt_correction_type multi-scan
_exptl_absorpt_process_details
;
CrysAlisPro 1.171.40.53 (Rigaku Oxford Diffraction, 2019)
Empirical absorption correction using spherical harmonics,
 implemented in SCALE3 ABSPACK scaling algorithm.
;
_exptl_crystal_colour colourless
_exptl_crystal_colour_primary colourless
_exptl_crystal_density_diffrn 1.337
_exptl_crystal_description block
_exptl_crystal_F_000 944
_exptl_crystal_size_max 0.14
_exptl_crystal_size_mid 0.1
_exptl_crystal_size_min 0.09
_refine_diff_density_max 0.278
_refine_diff_density_min -0.250
_refine_diff_density_rms 0.042
_refine_ls_abs_structure_details
;
 Flack x determined using 1285 quotients [(I+)-(I-)]/[(I+)+(I-)]
 (Parsons, Flack and Wagner, Acta Cryst. B69 (2013) 249-259).
;
_refine_ls_abs_structure_Flack 0.07(3)
_refine_ls_extinction_method none
_refine_ls_goodness_of_fit_ref 1.041
_refine_ls_hydrogen_treatment mixed
_refine_ls_matrix_type full
_refine_ls_number_parameters 295
_refine_ls_number_reflns 3985
_refine_ls_number_restraints 0
_refine_ls_restrained_S_all 1.041
_refine_ls_R_factor_all 0.0561
_refine_ls_R_factor_gt 0.0498
_refine_ls_shift/su_max 0.001
_refine_ls_shift/su_mean 0.000
_refine_ls_structure_factor_coef Fsqd
_refine_ls_weighting_details 'w=1/[\s^2^(Fo^2^)+(0.0719P)^2^+0.1825P] where P=(Fo^2^+2Fc^2^)/3'
_refine_ls_weighting_scheme calc
_refine_ls_wR_factor_gt 0.1295
_refine_ls_wR_factor_ref 0.1366
_reflns_Friedel_coverage 0.737
_reflns_Friedel_fraction_full 0.998
_reflns_Friedel_fraction_max 0.998
_reflns_number_gt 3538
_reflns_number_total 3985
_reflns_threshold_expression 'I > 2\s(I)'
_cod_data_source_file d1ob01328a2.cif
_cod_data_source_block 202009189
_cod_depositor_comments 'Adding full bibliography for 7158236.cif.'
_cod_database_code 7158236
_shelx_shelxl_version_number 2014/7
_chemical_oxdiff_formula C30H30O2N2S1
_chemical_oxdiff_usercomment r
_shelx_space_group_comment
;
The symmetry employed for this shelxl refinement is uniquely defined
by the following loop, which should always be used as a source of
symmetry information in preference to the above space-group names.
They are only intended as comments.
;
_shelx_estimated_absorpt_t_max 0.869
_shelx_estimated_absorpt_t_min 0.806
_reflns_odcompleteness_completeness 99.87
_reflns_odcompleteness_iscentric 1
_reflns_odcompleteness_theta 66.97
_olex2_refinement_description
;
1. Fixed Uiso
 At 1.2 times of:
  All C(H) groups, All N(H) groups
 At 1.5 times of:
  All C(H,H,H) groups
2.a Ternary CH refined with riding coordinates:
 C9(H9)
2.b Aromatic/amide H refined with riding coordinates:
 N1(H1), C5(H5), C6(H6), C7(H7), C8(H8), C11(H11), C12(H12), C13(H13),
 C14(H14), C15(H15), C19(H19), C20(H20), C22(H22), C23(H23)
2.c Idealised Me refined as rotating group:
 C17(H17A,H17B,H17C), C24(H24A,H24B,H24C)
;
_olex2_submission_special_instructions 'No special instructions were received'
_oxdiff_exptl_absorpt_empirical_details
;
Empirical correction (ABSPACK) includes:
- Absorption correction using spherical harmonics
- Frame scaling
;
_oxdiff_exptl_absorpt_empirical_full_max 1.306
_oxdiff_exptl_absorpt_empirical_full_min 0.903

loop_
_space_group_symop_operation_xyz
'x, y, z'
'-x+1/2, -y, z+1/2'
'x+1/2, -y+1/2, -z'
'-x, y+1/2, -z+1/2'

loop_
_atom_site_label
_atom_site_type_symbol
_atom_site_fract_x
_atom_site_fract_y
_atom_site_fract_z
_atom_site_U_iso_or_equiv
_atom_site_adp_type
_atom_site_occupancy
_atom_site_site_symmetry_order
_atom_site_calc_flag
_atom_site_refinement_flags_posn
_atom_site_refinement_flags_adp
_atom_site_refinement_flags_occupancy
_atom_site_disorder_assembly
_atom_site_disorder_group
S1 S 1.02620(10) 0.38050(11) 0.76844(4) 0.0403(3) Uani 1 1 d . . . . .
O1 O 0.9098(5) 0.1618(4) 0.60021(18) 0.0695(10) Uani 1 1 d . . . . .
O2 O 1.0733(3) 0.4248(4) 0.61110(12) 0.0481(8) Uani 1 1 d . . . . .
O3 O 1.0817(4) 0.3556(5) 0.52304(14) 0.0644(10) Uani 1 1 d . . . . .
O4 O 1.0883(3) 0.5109(4) 0.76152(14) 0.0525(8) Uani 1 1 d . . . . .
O5 O 1.1109(4) 0.2694(4) 0.78783(15) 0.0572(8) Uani 1 1 d . . . . .
N1 N 0.7617(5) 0.3049(5) 0.55173(18) 0.0583(11) Uani 1 1 d . . . . .
H1 H 0.7080 0.2456 0.5360 0.070 Uiso 1 1 calc R . . . .
N2 N 0.9676(4) 0.3308(4) 0.70771(14) 0.0424(7) Uani 1 1 d . . . . .
H2 H 0.935(8) 0.237(7) 0.709(3) 0.08(2) Uiso 1 1 d . . . . .
C1 C 0.8677(5) 0.2731(5) 0.58755(19) 0.0510(11) Uani 1 1 d . . . . .
C2 C 0.9208(4) 0.4097(5) 0.61242(17) 0.0414(9) Uani 1 1 d . . . . .
C3 C 0.8452(5) 0.5125(5) 0.57716(18) 0.0487(11) Uani 1 1 d . . . . .
C4 C 0.7496(6) 0.4449(7) 0.54323(19) 0.0572(13) Uani 1 1 d . . . . .
C5 C 0.6634(6) 0.5131(9) 0.5065(2) 0.076(2) Uani 1 1 d . . . . .
H5 H 0.5992 0.4676 0.4838 0.092 Uiso 1 1 calc R . . . .
C6 C 0.6772(8) 0.6532(10) 0.5051(3) 0.095(3) Uani 1 1 d . . . . .
H6 H 0.6206 0.7025 0.4808 0.114 Uiso 1 1 calc R . . . .
C7 C 0.7710(8) 0.7214(8) 0.5381(3) 0.084(2) Uani 1 1 d . . . . .
H7 H 0.7779 0.8154 0.5355 0.101 Uiso 1 1 calc R . . . .
C8 C 0.8564(6) 0.6517(6) 0.5758(2) 0.0613(13) Uani 1 1 d . . . . .
H8 H 0.9186 0.6976 0.5991 0.074 Uiso 1 1 calc R . . . .
C9 C 0.8802(4) 0.4226(4) 0.67487(16) 0.0398(9) Uani 1 1 d . . . . .
H9 H 0.9036 0.5153 0.6865 0.048 Uiso 1 1 calc R . . . .
C10 C 0.7222(4) 0.4029(5) 0.68472(17) 0.0443(10) Uani 1 1 d . . . . .
C11 C 0.6364(6) 0.5134(6) 0.6927(2) 0.0619(14) Uani 1 1 d . . . . .
H11 H 0.6728 0.6009 0.6901 0.074 Uiso 1 1 calc R . . . .
C12 C 0.4923(6) 0.4923(9) 0.7048(3) 0.082(2) Uani 1 1 d . . . . .
H12 H 0.4341 0.5670 0.7109 0.098 Uiso 1 1 calc R . . . .
C13 C 0.4358(6) 0.3660(10) 0.7079(3) 0.087(2) Uani 1 1 d . . . . .
H13 H 0.3401 0.3545 0.7159 0.104 Uiso 1 1 calc R . . . .
C14 C 0.5209(7) 0.2556(8) 0.6990(3) 0.0801(19) Uani 1 1 d . . . . .
H14 H 0.4829 0.1686 0.7005 0.096 Uiso 1 1 calc R . . . .
C15 C 0.6630(6) 0.2735(7) 0.6879(3) 0.0644(14) Uani 1 1 d . . . . .
H15 H 0.7204 0.1979 0.6824 0.077 Uiso 1 1 calc R . . . .
C16 C 1.1403(5) 0.3969(6) 0.56352(19) 0.0511(11) Uani 1 1 d . . . . .
C17 C 1.2949(6) 0.4265(8) 0.5670(3) 0.0725(17) Uani 1 1 d . . . . .
H17A H 1.3114 0.5198 0.5575 0.109 Uiso 1 1 calc GR . . . .
H17B H 1.3453 0.3690 0.5416 0.109 Uiso 1 1 calc GR . . . .
H17C H 1.3276 0.4097 0.6041 0.109 Uiso 1 1 calc GR . . . .
C18 C 0.8787(4) 0.3977(4) 0.81261(16) 0.0390(8) Uani 1 1 d . . . . .
C19 C 0.8017(7) 0.2830(5) 0.8274(3) 0.0627(14) Uani 1 1 d . . . . .
H19 H 0.8310 0.1970 0.8163 0.075 Uiso 1 1 calc R . . . .
C20 C 0.6810(8) 0.2994(6) 0.8589(3) 0.0773(18) Uani 1 1 d . . . . .
H20 H 0.6264 0.2237 0.8676 0.093 Uiso 1 1 calc R . . . .
C21 C 0.6391(6) 0.4242(6) 0.8779(2) 0.0631(14) Uani 1 1 d . . . . .
C22 C 0.7190(7) 0.5344(6) 0.8639(2) 0.0636(14) Uani 1 1 d . . . . .
H22 H 0.6927 0.6195 0.8771 0.076 Uiso 1 1 calc R . . . .
C23 C 0.8377(6) 0.5230(5) 0.8309(2) 0.0548(12) Uani 1 1 d . . . . .
H23 H 0.8894 0.5998 0.8211 0.066 Uiso 1 1 calc R . . . .
C24 C 0.5052(8) 0.4407(10) 0.9128(3) 0.100(3) Uani 1 1 d . . . . .
H24A H 0.5042 0.5295 0.9293 0.151 Uiso 1 1 calc GR . . . .
H24B H 0.5041 0.3732 0.9416 0.151 Uiso 1 1 calc GR . . . .
H24C H 0.4232 0.4298 0.8896 0.151 Uiso 1 1 calc GR . . . .

loop_
_atom_site_aniso_label
_atom_site_aniso_U_11
_atom_site_aniso_U_22
_atom_site_aniso_U_33
_atom_site_aniso_U_23
_atom_site_aniso_U_13
_atom_site_aniso_U_12
S1 0.0305(4) 0.0538(5) 0.0365(4) 0.0010(4) -0.0032(4) -0.0003(4)
O1 0.077(3) 0.057(2) 0.074(2) -0.0120(18) -0.004(2) 0.0082(19)
O2 0.0357(14) 0.073(2) 0.0355(14) -0.0060(14) 0.0016(12) 0.0009(14)
O3 0.0500(17) 0.103(3) 0.0398(16) -0.0136(18) 0.0053(14) 0.015(2)
O4 0.0416(15) 0.0654(19) 0.0506(17) 0.0046(15) 0.0015(14) -0.0091(14)
O5 0.0465(18) 0.066(2) 0.0591(19) 0.0082(16) -0.0031(15) 0.0091(16)
N1 0.049(2) 0.079(3) 0.047(2) -0.019(2) -0.0078(18) -0.002(2)
N2 0.0380(16) 0.0496(18) 0.0396(17) -0.0031(14) 0.0009(15) 0.0044(16)
C1 0.045(2) 0.064(3) 0.045(2) -0.015(2) -0.0017(19) 0.004(2)
C2 0.0350(19) 0.056(2) 0.0327(19) -0.0057(17) -0.0001(16) 0.0013(17)
C3 0.042(2) 0.069(3) 0.036(2) 0.001(2) 0.0082(18) 0.011(2)
C4 0.038(2) 0.098(4) 0.035(2) -0.005(2) -0.0008(19) 0.010(2)
C5 0.048(3) 0.134(6) 0.048(3) 0.006(3) -0.003(2) 0.022(4)
C6 0.075(4) 0.139(7) 0.070(4) 0.040(4) 0.008(4) 0.049(5)
C7 0.084(5) 0.093(5) 0.075(4) 0.031(4) 0.026(4) 0.034(4)
C8 0.066(3) 0.065(3) 0.054(3) 0.004(2) 0.014(2) 0.008(3)
C9 0.036(2) 0.050(2) 0.0337(18) -0.0041(16) -0.0016(16) 0.0018(16)
C10 0.034(2) 0.066(3) 0.0331(18) -0.0007(18) -0.0010(16) 0.0031(19)
C11 0.048(3) 0.079(4) 0.059(3) -0.012(3) -0.002(2) 0.012(3)
C12 0.047(3) 0.124(6) 0.075(4) -0.023(4) -0.002(3) 0.029(4)
C13 0.038(3) 0.156(7) 0.067(3) 0.004(4) 0.000(2) -0.014(4)
C14 0.049(3) 0.115(5) 0.076(4) 0.021(4) -0.003(3) -0.023(4)
C15 0.047(3) 0.080(4) 0.066(3) 0.013(3) -0.004(2) -0.007(3)
C16 0.043(2) 0.069(3) 0.041(2) 0.004(2) 0.0056(19) 0.011(2)
C17 0.048(3) 0.103(5) 0.066(3) 0.004(3) 0.012(3) -0.002(3)
C18 0.0369(18) 0.048(2) 0.0323(17) -0.0011(16) 0.0001(15) -0.0038(18)
C19 0.072(3) 0.045(2) 0.071(3) 0.000(2) 0.021(3) -0.005(2)
C20 0.084(4) 0.064(3) 0.084(4) 0.003(3) 0.034(3) -0.026(3)
C21 0.056(3) 0.083(4) 0.050(2) -0.002(3) 0.017(2) -0.006(3)
C22 0.068(4) 0.055(3) 0.067(3) -0.011(2) 0.014(3) 0.003(2)
C23 0.057(3) 0.044(2) 0.064(3) -0.005(2) 0.014(2) -0.008(2)
C24 0.078(5) 0.129(7) 0.094(5) -0.003(5) 0.045(4) -0.002(4)

loop_
_atom_type_symbol
_atom_type_description
_atom_type_scat_dispersion_real
_atom_type_scat_dispersion_imag
_atom_type_scat_source
C C 0.0181 0.0091 'International Tables Vol C Tables 4.2.6.8 and 6.1.1.4'
H H 0.0000 0.0000 'International Tables Vol C Tables 4.2.6.8 and 6.1.1.4'
N N 0.0311 0.0180 'International Tables Vol C Tables 4.2.6.8 and 6.1.1.4'
O O 0.0492 0.0322 'International Tables Vol C Tables 4.2.6.8 and 6.1.1.4'
S S 0.3331 0.5567 'International Tables Vol C Tables 4.2.6.8 and 6.1.1.4'

loop_
_geom_angle_atom_site_label_1
_geom_angle_atom_site_label_2
_geom_angle_atom_site_label_3
_geom_angle
_geom_angle_site_symmetry_1
_geom_angle_site_symmetry_3
_geom_angle_publ_flag
O4 S1 O5 119.9(2) . . ?
O4 S1 N2 107.7(2) . . ?
O4 S1 C18 108.0(2) . . ?
O5 S1 N2 104.5(2) . . ?
O5 S1 C18 108.5(2) . . ?
N2 S1 C18 107.61(19) . . ?
C16 O2 C2 117.8(4) . . ?
C1 N1 H1 123.8 . . ?
C1 N1 C4 112.4(5) . . ?
C4 N1 H1 123.8 . . ?
S1 N2 H2 110(4) . . ?
C9 N2 S1 119.4(3) . . ?
C9 N2 H2 116(4) . . ?
O1 C1 N1 127.8(5) . . ?
O1 C1 C2 125.7(4) . . ?
N1 C1 C2 106.4(4) . . ?
O2 C2 C1 113.6(4) . . ?
O2 C2 C3 113.0(4) . . ?
O2 C2 C9 104.9(3) . . ?
C1 C2 C9 111.3(4) . . ?
C3 C2 C1 102.3(4) . . ?
C3 C2 C9 112.0(4) . . ?
C4 C3 C2 108.5(5) . . ?
C8 C3 C2 130.5(5) . . ?
C8 C3 C4 120.9(5) . . ?
C3 C4 N1 109.5(5) . . ?
C5 C4 N1 128.5(6) . . ?
C5 C4 C3 121.9(6) . . ?
C4 C5 H5 121.8 . . ?
C4 C5 C6 116.5(7) . . ?
C6 C5 H5 121.8 . . ?
C5 C6 H6 118.8 . . ?
C7 C6 C5 122.4(6) . . ?
C7 C6 H6 118.8 . . ?
C6 C7 H7 119.7 . . ?
C6 C7 C8 120.7(7) . . ?
C8 C7 H7 119.7 . . ?
C3 C8 C7 117.5(6) . . ?
C3 C8 H8 121.2 . . ?
C7 C8 H8 121.2 . . ?
N2 C9 C2 109.5(3) . . ?
N2 C9 H9 107.2 . . ?
N2 C9 C10 113.0(4) . . ?
C2 C9 H9 107.2 . . ?
C10 C9 C2 112.4(3) . . ?
C10 C9 H9 107.2 . . ?
C11 C10 C9 119.9(5) . . ?
C11 C10 C15 118.9(5) . . ?
C15 C10 C9 121.2(4) . . ?
C10 C11 H11 120.6 . . ?
C10 C11 C12 118.8(6) . . ?
C12 C11 H11 120.6 . . ?
C11 C12 H12 119.1 . . ?
C13 C12 C11 121.8(6) . . ?
C13 C12 H12 119.1 . . ?
C12 C13 H13 120.3 . . ?
C12 C13 C14 119.4(5) . . ?
C14 C13 H13 120.3 . . ?
C13 C14 H14 120.0 . . ?
C13 C14 C15 119.9(7) . . ?
C15 C14 H14 120.0 . . ?
C10 C15 H15 119.4 . . ?
C14 C15 C10 121.1(6) . . ?
C14 C15 H15 119.4 . . ?
O2 C16 C17 112.0(5) . . ?
O3 C16 O2 123.6(4) . . ?
O3 C16 C17 124.5(5) . . ?
C16 C17 H17A 109.5 . . ?
C16 C17 H17B 109.5 . . ?
C16 C17 H17C 109.5 . . ?
H17A C17 H17B 109.5 . . ?
H17A C17 H17C 109.5 . . ?
H17B C17 H17C 109.5 . . ?
C19 C18 S1 119.3(4) . . ?
C23 C18 S1 120.4(3) . . ?
C23 C18 C19 120.3(4) . . ?
C18 C19 H19 120.8 . . ?
C20 C19 C18 118.5(5) . . ?
C20 C19 H19 120.8 . . ?
C19 C20 H20 119.1 . . ?
C21 C20 C19 121.8(5) . . ?
C21 C20 H20 119.1 . . ?
C20 C21 C24 121.2(6) . . ?
C22 C21 C20 118.3(5) . . ?
C22 C21 C24 120.5(6) . . ?
C21 C22 H22 119.1 . . ?
C21 C22 C23 121.8(5) . . ?
C23 C22 H22 119.1 . . ?
C18 C23 C22 119.3(4) . . ?
C18 C23 H23 120.4 . . ?
C22 C23 H23 120.4 . . ?
C21 C24 H24A 109.5 . . ?
C21 C24 H24B 109.5 . . ?
C21 C24 H24C 109.5 . . ?
H24A C24 H24B 109.5 . . ?
H24A C24 H24C 109.5 . . ?
H24B C24 H24C 109.5 . . ?

loop_
_geom_bond_atom_site_label_1
_geom_bond_atom_site_label_2
_geom_bond_distance
_geom_bond_site_symmetry_2
_geom_bond_publ_flag
S1 O4 1.421(4) . ?
S1 O5 1.433(4) . ?
S1 N2 1.638(4) . ?
S1 C18 1.760(4) . ?
O1 C1 1.205(7) . ?
O2 C2 1.446(5) . ?
O2 C16 1.337(6) . ?
O3 C16 1.192(6) . ?
N1 H1 0.8600 . ?
N1 C1 1.357(7) . ?
N1 C4 1.399(8) . ?
N2 H2 0.97(7) . ?
N2 C9 1.457(6) . ?
C1 C2 1.555(6) . ?
C2 C3 1.502(6) . ?
C2 C9 1.558(5) . ?
C3 C4 1.387(8) . ?
C3 C8 1.376(8) . ?
C4 C5 1.376(8) . ?
C5 H5 0.9300 . ?
C5 C6 1.387(12) . ?
C6 H6 0.9300 . ?
C6 C7 1.366(12) . ?
C7 H7 0.9300 . ?
C7 C8 1.394(9) . ?
C8 H8 0.9300 . ?
C9 H9 0.9800 . ?
C9 C10 1.520(6) . ?
C10 C11 1.370(7) . ?
C10 C15 1.394(8) . ?
C11 H11 0.9300 . ?
C11 C12 1.405(9) . ?
C12 H12 0.9300 . ?
C12 C13 1.355(11) . ?
C13 H13 0.9300 . ?
C13 C14 1.368(11) . ?
C14 H14 0.9300 . ?
C14 C15 1.377(8) . ?
C15 H15 0.9300 . ?
C16 C17 1.488(7) . ?
C17 H17A 0.9600 . ?
C17 H17B 0.9600 . ?
C17 H17C 0.9600 . ?
C18 C19 1.390(7) . ?
C18 C23 1.365(7) . ?
C19 H19 0.9300 . ?
C19 C20 1.378(9) . ?
C20 H20 0.9300 . ?
C20 C21 1.369(9) . ?
C21 C22 1.363(8) . ?
C21 C24 1.526(8) . ?
C22 H22 0.9300 . ?
C22 C23 1.378(8) . ?
C23 H23 0.9300 . ?
C24 H24A 0.9600 . ?
C24 H24B 0.9600 . ?
C24 H24C 0.9600 . ?

loop_
_geom_hbond_atom_site_label_D
_geom_hbond_atom_site_label_H
_geom_hbond_atom_site_label_A
_geom_hbond_distance_DH
_geom_hbond_distance_HA
_geom_hbond_distance_DA
_geom_hbond_angle_DHA
_geom_hbond_site_symmetry_A
N1 H1 O3 0.86 2.11 2.936(5) 162.0 3_456
N2 H2 O4 0.97(7) 2.35(7) 3.281(5) 161(6) 4_746

loop_
_geom_torsion_atom_site_label_1
_geom_torsion_atom_site_label_2
_geom_torsion_atom_site_label_3
_geom_torsion_atom_site_label_4
_geom_torsion
_geom_torsion_site_symmetry_1
_geom_torsion_site_symmetry_2
_geom_torsion_site_symmetry_3
_geom_torsion_site_symmetry_4
_geom_torsion_publ_flag
S1 N2 C9 C2 141.2(3) . . . . ?
S1 N2 C9 C10 -92.7(4) . . . . ?
S1 C18 C19 C20 -175.7(5) . . . . ?
S1 C18 C23 C22 177.8(4) . . . . ?
O1 C1 C2 O2 51.7(7) . . . . ?
O1 C1 C2 C3 173.7(5) . . . . ?
O1 C1 C2 C9 -66.5(6) . . . . ?
O2 C2 C3 C4 129.8(4) . . . . ?
O2 C2 C3 C8 -51.8(7) . . . . ?
O2 C2 C9 N2 -51.0(5) . . . . ?
O2 C2 C9 C10 -177.5(4) . . . . ?
O4 S1 N2 C9 -49.4(4) . . . . ?
O4 S1 C18 C19 -178.0(4) . . . . ?
O4 S1 C18 C23 3.9(5) . . . . ?
O5 S1 N2 C9 -178.0(3) . . . . ?
O5 S1 C18 C19 -46.5(5) . . . . ?
O5 S1 C18 C23 135.3(4) . . . . ?
N1 C1 C2 O2 -131.4(4) . . . . ?
N1 C1 C2 C3 -9.4(5) . . . . ?
N1 C1 C2 C9 110.4(4) . . . . ?
N1 C4 C5 C6 -177.3(6) . . . . ?
N2 S1 C18 C19 66.0(5) . . . . ?
N2 S1 C18 C23 -112.1(4) . . . . ?
N2 C9 C10 C11 134.3(4) . . . . ?
N2 C9 C10 C15 -43.4(6) . . . . ?
C1 N1 C4 C3 -3.8(6) . . . . ?
C1 N1 C4 C5 173.9(5) . . . . ?
C1 C2 C3 C4 7.3(5) . . . . ?
C1 C2 C3 C8 -174.3(5) . . . . ?
C1 C2 C9 N2 72.3(4) . . . . ?
C1 C2 C9 C10 -54.2(5) . . . . ?
C2 O2 C16 O3 -2.9(8) . . . . ?
C2 O2 C16 C17 175.8(5) . . . . ?
C2 C3 C4 N1 -2.8(6) . . . . ?
C2 C3 C4 C5 179.3(5) . . . . ?
C2 C3 C8 C7 -179.9(5) . . . . ?
C2 C9 C10 C11 -101.2(5) . . . . ?
C2 C9 C10 C15 81.2(5) . . . . ?
C3 C2 C9 N2 -173.9(4) . . . . ?
C3 C2 C9 C10 59.7(5) . . . . ?
C3 C4 C5 C6 0.1(9) . . . . ?
C4 N1 C1 O1 -174.7(5) . . . . ?
C4 N1 C1 C2 8.4(6) . . . . ?
C4 C3 C8 C7 -1.6(7) . . . . ?
C4 C5 C6 C7 0.0(10) . . . . ?
C5 C6 C7 C8 -1.0(11) . . . . ?
C6 C7 C8 C3 1.8(9) . . . . ?
C8 C3 C4 N1 178.6(5) . . . . ?
C8 C3 C4 C5 0.7(8) . . . . ?
C9 C2 C3 C4 -112.0(4) . . . . ?
C9 C2 C3 C8 66.4(6) . . . . ?
C9 C10 C11 C12 -176.4(5) . . . . ?
C9 C10 C15 C14 177.4(5) . . . . ?
C10 C11 C12 C13 -1.2(10) . . . . ?
C11 C10 C15 C14 -0.3(8) . . . . ?
C11 C12 C13 C14 0.1(10) . . . . ?
C12 C13 C14 C15 0.9(10) . . . . ?
C13 C14 C15 C10 -0.8(10) . . . . ?
C15 C10 C11 C12 1.3(8) . . . . ?
C16 O2 C2 C1 47.9(6) . . . . ?
C16 O2 C2 C3 -68.0(5) . . . . ?
C16 O2 C2 C9 169.7(4) . . . . ?
C18 S1 N2 C9 66.8(4) . . . . ?
C18 C19 C20 C21 -2.9(11) . . . . ?
C19 C18 C23 C22 -0.3(8) . . . . ?
C19 C20 C21 C22 1.2(11) . . . . ?
C19 C20 C21 C24 -179.9(7) . . . . ?
C20 C21 C22 C23 1.1(10) . . . . ?
C21 C22 C23 C18 -1.6(9) . . . . ?
C23 C18 C19 C20 2.4(9) . . . . ?
C24 C21 C22 C23 -177.8(6) . . . . ?
